data_1559176
loop_
_publ_author_name
'Huang, Jie'
'Gallucci, Judith C.'
'Turro, Claudia'

_publ_section_title
;
 Panchromatic dirhodium photocatalysts for dihydrogen generation with red
 light
;
_journal_issue 36
_journal_name_full 'Chemical Science'
_journal_page_first 9775
_journal_page_last 9783
_journal_paper_doi 10.1039/D0SC03114C
_journal_volume 11
_journal_year 2020
_chemical_formula_moiety 'C66 H52 N10 Rh2, 2(B F4), C2 H3 N'
_chemical_formula_sum 'C68 H55 B2 F8 N11 Rh2'
_chemical_formula_weight 1405.67
_space_group_crystal_system monoclinic
_space_group_IT_number 14
_space_group_name_Hall '-P 2yn'
_space_group_name_H-M_alt 'P 1 21/n 1'
_atom_sites_solution_hydrogens geom
_atom_sites_solution_primary dual
_atom_sites_solution_secondary difmap
_audit_creation_date 2019-12-31
_audit_creation_method
;
Olex2 1.2
(compiled 2018.05.29 svn.r3508 for OlexSys, GUI svn.r5506)
;
_audit_update_record
;
2020-01-28 deposited with the CCDC.	2020-07-28 downloaded from the CCDC.
;
_cell_angle_alpha 90
_cell_angle_beta 115.4260(10)
_cell_angle_gamma 90
_cell_formula_units_Z 4
_cell_length_a 14.2611(7)
_cell_length_b 37.3119(18)
_cell_length_c 14.5988(7)
_cell_measurement_reflns_used 9593
_cell_measurement_temperature 150.0
_cell_measurement_theta_max 26.375
_cell_measurement_theta_min 2.860
_cell_volume 7015.7(6)
_computing_cell_refinement 'SAINT v8.38A (Bruker, 2017)'
_computing_data_collection 'APEX3 v2017.3-0 (Bruker, 2017)'
_computing_data_reduction 'SAINT v8.38A (Bruker, 2017)'
_computing_molecular_graphics 'Olex2 (Dolomanov et al., 2009)'
_computing_publication_material 'Olex2 (Dolomanov et al., 2009)'
_computing_structure_refinement 'ShelXL (Sheldrick, 2015)'
_computing_structure_solution 'ShelXT (Sheldrick, 2015)'
_diffrn_ambient_temperature 150.0
_diffrn_detector 'Bruker Photon II area detector'
_diffrn_detector_area_resol_mean 10.5
_diffrn_detector_type 'CMOS area detector'
_diffrn_measured_fraction_theta_full 0.998
_diffrn_measured_fraction_theta_max 0.997
_diffrn_measurement_device 'Kappa Four-Circle Diffractometer'
_diffrn_measurement_device_type 'Bruker D8 Venture'
_diffrn_measurement_method '\w and \f scans'
_diffrn_radiation_monochromator 'Curved-Graphite, Bruker TRIUMPH'
_diffrn_radiation_probe x-ray
_diffrn_radiation_type MoK\a
_diffrn_radiation_wavelength 0.71073
_diffrn_reflns_av_R_equivalents 0.0437
_diffrn_reflns_av_unetI/netI 0.0227
_diffrn_reflns_Laue_measured_fraction_full 0.998
_diffrn_reflns_Laue_measured_fraction_max 0.997
_diffrn_reflns_limit_h_max 17
_diffrn_reflns_limit_h_min -17
_diffrn_reflns_limit_k_max 46
_diffrn_reflns_limit_k_min -46
_diffrn_reflns_limit_l_max 18
_diffrn_reflns_limit_l_min -18
_diffrn_reflns_number 135826
_diffrn_reflns_point_group_measured_fraction_full 0.998
_diffrn_reflns_point_group_measured_fraction_max 0.997
_diffrn_reflns_theta_full 25.000
_diffrn_reflns_theta_max 26.403
_diffrn_reflns_theta_min 2.914
_diffrn_source 'sealed tube'
_diffrn_source_type fine-focus
_diffrn_standards_number 0
_exptl_absorpt_coefficient_mu 0.538
_exptl_absorpt_correction_T_max 0.0932
_exptl_absorpt_correction_T_min 0.0651
_exptl_absorpt_correction_type multi-scan
_exptl_absorpt_process_details
'SADABS-2016/2 (Bruker,2016/2) was used for absorption correction. wR2(int) was 0.0634 before and 0.0522 after correction. The Ratio of minimum to maximum transmission is 0.6985. The \l/2 correction factor is Not present.'
_exptl_crystal_colour Brown
_exptl_crystal_density_diffrn 1.331
_exptl_crystal_description Plate
_exptl_crystal_F_000 2848
_exptl_crystal_size_max 0.243
_exptl_crystal_size_mid 0.228
_exptl_crystal_size_min 0.069
_refine_diff_density_max 0.863
_refine_diff_density_min -1.285
_refine_diff_density_rms 0.084
_refine_ls_extinction_method none
_refine_ls_goodness_of_fit_ref 1.283
_refine_ls_hydrogen_treatment constr
_refine_ls_matrix_type full
_refine_ls_number_parameters 823
_refine_ls_number_reflns 14354
_refine_ls_number_restraints 0
_refine_ls_restrained_S_all 1.283
_refine_ls_R_factor_all 0.0628
_refine_ls_R_factor_gt 0.0564
_refine_ls_shift/su_max 0.003
_refine_ls_shift/su_mean 0.000
_refine_ls_structure_factor_coef Fsqd
_refine_ls_weighting_details 'w=1/[\s^2^(Fo^2^)+(0.0118P)^2^+22.6686P] where P=(Fo^2^+2Fc^2^)/3'
_refine_ls_weighting_scheme calc
_refine_ls_wR_factor_gt 0.1113
_refine_ls_wR_factor_ref 0.1135
_reflns_Friedel_coverage 0.000
_reflns_number_gt 12956
_reflns_number_total 14354
_reflns_threshold_expression 'I > 2\s(I)'
_cod_data_source_file d0sc03114c2.cif
_cod_data_source_block Turro2285
_cod_depositor_comments
;
The following automatic conversions were performed:

data item '_diffrn_radiation_probe' value 'X-ray' was changed to
'x-ray' in accordance with the
/home/data/users/saulius/crontab/automatic-downloads/rss-feeds/RSC/lib/dictionaries/cif_core.dic
dictionary named 'cif_core.dic' version 2.4.2 last updated on
2011-04-26.

Automatic conversion script
Id: cif_fix_values 7556 2019-12-06 15:28:31Z antanas 
;
_cod_database_code 1559176
_shelx_shelxl_version_number 2018/3
_shelx_space_group_comment
;
The symmetry employed for this shelxl refinement is uniquely defined
by the following loop, which should always be used as a source of
symmetry information in preference to the above space-group names.
They are only intended as comments.
;
_shelx_estimated_absorpt_t_max 0.964
_shelx_estimated_absorpt_t_min 0.880
_olex2_refinement_description
;
1. Fixed Uiso
 At 1.2 times of:
  All C(H) groups
 At 1.5 times of:
  All C(H,H,H) groups
2.a Aromatic/amide H refined with riding coordinates:
 C2(H2), C3(H3), C4(H4), C5(H5), C9(H9), C10(H10), C11(H11), C12(H12),
 C14(H14), C15(H15), C16(H16), C17(H17), C21(H21), C22(H22), C23(H23), C24(H24),
  C27(H27), C28(H28), C29(H29), C30(H30), C31(H31), C33(H33), C34(H34),
 C35(H35), C36(H36), C37(H37), C39(H39), C40(H40), C41(H41), C42(H42), C43(H43),
  C46(H46), C47(H47), C48(H48), C49(H49), C50(H50), C52(H52), C53(H53),
 C54(H54), C55(H55), C56(H56), C58(H58), C59(H59), C60(H60), C61(H61), C62(H62)
2.b Idealised Me refined as rotating group:
 C64(H64A,H64B,H64C), C66(H66A,H66B,H66C), C2S(H2SA,H2SB,H2SC)
;
_olex2_submission_special_instructions 'No special instructions were received'

loop_
_space_group_symop_operation_xyz
'x, y, z'
'-x+1/2, y+1/2, -z+1/2'
'-x, -y, -z'
'x-1/2, -y-1/2, z-1/2'

loop_
_atom_site_label
_atom_site_type_symbol
_atom_site_fract_x
_atom_site_fract_y
_atom_site_fract_z
_atom_site_U_iso_or_equiv
_atom_site_adp_type
_atom_site_occupancy
_atom_site_site_symmetry_order
_atom_site_calc_flag
_atom_site_refinement_flags_posn
_atom_site_refinement_flags_adp
_atom_site_refinement_flags_occupancy
_atom_site_disorder_assembly
_atom_site_disorder_group
Rh1 Rh 0.17824(2) 0.61240(2) 0.78068(2) 0.02276(8) Uani 1 1 d . . . . .
Rh2 Rh 0.33897(2) 0.62903(2) 0.77856(2) 0.02208(8) Uani 1 1 d . . . . .
N1 N 0.2876(2) 0.60957(9) 0.9304(2) 0.0250(7) Uani 1 1 d . . . . .
N2 N 0.3767(2) 0.61472(9) 0.9265(3) 0.0262(7) Uani 1 1 d . . . . .
N3 N 0.2411(3) 0.56484(9) 0.7617(2) 0.0263(7) Uani 1 1 d . . . . .
N4 N 0.3209(3) 0.57466(9) 0.7440(2) 0.0259(7) Uani 1 1 d . . . . .
N5 N 0.1081(2) 0.61876(10) 0.6258(2) 0.0283(8) Uani 1 1 d . . . . .
N6 N 0.2591(2) 0.64321(9) 0.6299(2) 0.0273(7) Uani 1 1 d . . . . .
N7 N 0.1544(2) 0.66528(9) 0.7994(2) 0.0255(7) Uani 1 1 d . . . . .
N8 N 0.3232(2) 0.67971(9) 0.8253(2) 0.0254(7) Uani 1 1 d . . . . .
N9 N 0.0261(3) 0.59572(9) 0.7765(2) 0.0270(7) Uani 1 1 d . . . . .
N10 N 0.4860(3) 0.64141(9) 0.7724(2) 0.0262(7) Uani 1 1 d . . . . .
C1 C 0.2805(3) 0.60455(11) 1.0208(3) 0.0273(9) Uani 1 1 d . . . . .
C2 C 0.1822(3) 0.59843(13) 1.0187(3) 0.0357(10) Uani 1 1 d . . . . .
H2 H 0.122110 0.597720 0.955796 0.043 Uiso 1 1 calc R . . . .
C3 C 0.1737(4) 0.59355(15) 1.1069(4) 0.0479(13) Uani 1 1 d . . . . .
H3 H 0.107360 0.589407 1.105588 0.057 Uiso 1 1 calc R . . . .
C4 C 0.2623(4) 0.59457(17) 1.2003(4) 0.0521(14) Uani 1 1 d . . . . .
H4 H 0.255619 0.590634 1.261481 0.062 Uiso 1 1 calc R . . . .
C5 C 0.3582(4) 0.60119(14) 1.2037(3) 0.0427(12) Uani 1 1 d . . . . .
H5 H 0.417059 0.602409 1.267471 0.051 Uiso 1 1 calc R . . . .
C6 C 0.3706(3) 0.60620(11) 1.1145(3) 0.0301(9) Uani 1 1 d . . . . .
C7 C 0.4684(3) 0.61263(11) 1.1110(3) 0.0278(8) Uani 1 1 d . . . . .
C8 C 0.4692(3) 0.61520(10) 1.0156(3) 0.0259(8) Uani 1 1 d . . . . .
C9 C 0.5629(3) 0.61982(11) 1.0064(3) 0.0289(9) Uani 1 1 d . . . . .
H9 H 0.563053 0.620627 0.941431 0.035 Uiso 1 1 calc R . . . .
C10 C 0.6538(3) 0.62312(11) 1.0927(3) 0.0344(10) Uani 1 1 d . . . . .
H10 H 0.717475 0.626244 1.087448 0.041 Uiso 1 1 calc R . . . .
C11 C 0.6536(3) 0.62194(11) 1.1884(3) 0.0330(10) Uani 1 1 d . . . . .
H11 H 0.716945 0.624890 1.247481 0.040 Uiso 1 1 calc R . . . .
C12 C 0.5638(3) 0.61661(11) 1.1981(3) 0.0323(9) Uani 1 1 d . . . . .
H12 H 0.565162 0.615557 1.263680 0.039 Uiso 1 1 calc R . . . .
C13 C 0.2194(3) 0.52916(11) 0.7675(3) 0.0303(9) Uani 1 1 d . . . . .
C14 C 0.1345(4) 0.52042(13) 0.7892(4) 0.0410(11) Uani 1 1 d . . . . .
H14 H 0.092456 0.538790 0.797111 0.049 Uiso 1 1 calc R . . . .
C15 C 0.1138(4) 0.48520(14) 0.7985(4) 0.0484(13) Uani 1 1 d . . . . .
H15 H 0.056326 0.479174 0.812194 0.058 Uiso 1 1 calc R . . . .
C16 C 0.1753(4) 0.45809(13) 0.7884(4) 0.0458(12) Uani 1 1 d . . . . .
H16 H 0.159568 0.433775 0.795234 0.055 Uiso 1 1 calc R . . . .
C17 C 0.2584(4) 0.46611(12) 0.7688(4) 0.0404(11) Uani 1 1 d . . . . .
H17 H 0.300577 0.447325 0.763124 0.048 Uiso 1 1 calc R . . . .
C18 C 0.2822(3) 0.50215(11) 0.7568(3) 0.0298(9) Uani 1 1 d . . . . .
C19 C 0.3648(3) 0.51238(11) 0.7318(3) 0.0311(9) Uani 1 1 d . . . . .
C20 C 0.3805(3) 0.54946(11) 0.7236(3) 0.0286(9) Uani 1 1 d . . . . .
C21 C 0.4561(3) 0.56142(13) 0.6930(3) 0.0351(10) Uani 1 1 d . . . . .
H21 H 0.465632 0.586344 0.686734 0.042 Uiso 1 1 calc R . . . .
C22 C 0.5158(4) 0.53709(14) 0.6724(4) 0.0488(13) Uani 1 1 d . . . . .
H22 H 0.566372 0.545113 0.650944 0.059 Uiso 1 1 calc R . . . .
C23 C 0.5029(5) 0.50018(14) 0.6828(5) 0.0532(14) Uani 1 1 d . . . . .
H23 H 0.545754 0.483433 0.669682 0.064 Uiso 1 1 calc R . . . .
C24 C 0.4290(4) 0.48825(13) 0.7118(4) 0.0452(12) Uani 1 1 d . . . . .
H24 H 0.421055 0.463240 0.718389 0.054 Uiso 1 1 calc R . . . .
C25 C 0.1595(3) 0.63419(11) 0.5801(3) 0.0292(9) Uani 1 1 d . . . . .
C26 C 0.1018(3) 0.64099(13) 0.4677(3) 0.0335(10) Uani 1 1 d . . . . .
C27 C 0.0991(4) 0.61463(16) 0.3992(4) 0.0477(12) Uani 1 1 d . . . . .
H27 H 0.138790 0.593347 0.422720 0.057 Uiso 1 1 calc R . . . .
C28 C 0.0376(5) 0.61967(18) 0.2960(4) 0.0593(16) Uani 1 1 d . . . . .
H28 H 0.034848 0.601647 0.248900 0.071 Uiso 1 1 calc R . . . .
C29 C -0.0187(4) 0.6505(2) 0.2622(4) 0.0632(17) Uani 1 1 d . . . . .
H29 H -0.061081 0.653630 0.191734 0.076 Uiso 1 1 calc R . . . .
C30 C -0.0146(5) 0.67686(19) 0.3290(4) 0.0621(16) Uani 1 1 d . . . . .
H30 H -0.052809 0.698390 0.304680 0.074 Uiso 1 1 calc R . . . .
C31 C 0.0455(4) 0.67219(14) 0.4327(4) 0.0436(12) Uani 1 1 d . . . . .
H31 H 0.047769 0.690378 0.479176 0.052 Uiso 1 1 calc R . . . .
C32 C 0.0104(3) 0.60183(13) 0.5674(3) 0.0328(10) Uani 1 1 d . . . . .
C33 C 0.0072(4) 0.56581(14) 0.5454(3) 0.0410(11) Uani 1 1 d . . . . .
H33 H 0.070086 0.552803 0.564645 0.049 Uiso 1 1 calc R . . . .
C34 C -0.0874(4) 0.54839(16) 0.4954(4) 0.0521(14) Uani 1 1 d . . . . .
H34 H -0.089137 0.523498 0.481002 0.062 Uiso 1 1 calc R . . . .
C35 C -0.1785(4) 0.56723(16) 0.4667(4) 0.0520(14) Uani 1 1 d . . . . .
H35 H -0.243232 0.555307 0.432785 0.062 Uiso 1 1 calc R . . . .
C36 C -0.1761(4) 0.60315(16) 0.4870(4) 0.0464(13) Uani 1 1 d . . . . .
H36 H -0.239431 0.616037 0.466098 0.056 Uiso 1 1 calc R . . . .
C37 C -0.0821(3) 0.62098(14) 0.5377(3) 0.0381(11) Uani 1 1 d . . . . .
H37 H -0.080877 0.645864 0.551989 0.046 Uiso 1 1 calc R . . . .
C38 C 0.3045(3) 0.66571(12) 0.5803(3) 0.0308(9) Uani 1 1 d . . . . .
C39 C 0.3006(4) 0.70268(13) 0.5890(4) 0.0418(11) Uani 1 1 d . . . . .
H39 H 0.266782 0.712671 0.626777 0.050 Uiso 1 1 calc R . . . .
C40 C 0.3452(4) 0.72507(16) 0.5436(5) 0.0582(15) Uani 1 1 d . . . . .
H40 H 0.341421 0.750335 0.549439 0.070 Uiso 1 1 calc R . . . .
C41 C 0.3949(4) 0.71071(18) 0.4898(5) 0.0638(18) Uani 1 1 d . . . . .
H41 H 0.425552 0.726054 0.458351 0.077 Uiso 1 1 calc R . . . .
C42 C 0.4004(5) 0.67413(19) 0.4815(5) 0.0646(18) Uani 1 1 d . . . . .
H42 H 0.435337 0.664344 0.444585 0.078 Uiso 1 1 calc R . . . .
C43 C 0.3551(4) 0.65126(15) 0.5267(4) 0.0472(13) Uani 1 1 d . . . . .
H43 H 0.359081 0.626013 0.520641 0.057 Uiso 1 1 calc R . . . .
C44 C 0.2321(3) 0.68871(10) 0.8269(3) 0.0250(8) Uani 1 1 d . . . . .
C45 C 0.2195(3) 0.72606(11) 0.8587(3) 0.0298(9) Uani 1 1 d . . . . .
C46 C 0.2444(3) 0.75560(12) 0.8158(4) 0.0394(11) Uani 1 1 d . . . . .
H46 H 0.272807 0.752271 0.768259 0.047 Uiso 1 1 calc R . . . .
C47 C 0.2278(4) 0.79008(14) 0.8420(5) 0.0545(15) Uani 1 1 d . . . . .
H47 H 0.245165 0.810253 0.812637 0.065 Uiso 1 1 calc R . . . .
C48 C 0.1863(4) 0.79492(14) 0.9107(5) 0.0586(17) Uani 1 1 d . . . . .
H48 H 0.173541 0.818469 0.927351 0.070 Uiso 1 1 calc R . . . .
C49 C 0.1632(4) 0.76582(15) 0.9553(4) 0.0504(14) Uani 1 1 d . . . . .
H49 H 0.135630 0.769303 1.003385 0.060 Uiso 1 1 calc R . . . .
C50 C 0.1803(3) 0.73139(13) 0.9298(4) 0.0368(10) Uani 1 1 d . . . . .
H50 H 0.165090 0.711346 0.961271 0.044 Uiso 1 1 calc R . . . .
C51 C 0.0521(3) 0.67984(11) 0.7705(3) 0.0296(9) Uani 1 1 d . . . . .
C52 C -0.0021(3) 0.67232(12) 0.8278(4) 0.0337(10) Uani 1 1 d . . . . .
H52 H 0.027271 0.656701 0.884494 0.040 Uiso 1 1 calc R . . . .
C53 C -0.0986(4) 0.68751(14) 0.8026(4) 0.0493(13) Uani 1 1 d . . . . .
H53 H -0.134866 0.682777 0.842768 0.059 Uiso 1 1 calc R . . . .
C54 C -0.1422(4) 0.70968(16) 0.7184(5) 0.0605(17) Uani 1 1 d . . . . .
H54 H -0.208826 0.719916 0.700257 0.073 Uiso 1 1 calc R . . . .
C55 C -0.0891(4) 0.71683(15) 0.6612(4) 0.0520(14) Uani 1 1 d . . . . .
H55 H -0.119248 0.732113 0.603824 0.062 Uiso 1 1 calc R . . . .
C56 C 0.0077(3) 0.70204(13) 0.6862(4) 0.0383(11) Uani 1 1 d . . . . .
H56 H 0.043777 0.707019 0.645977 0.046 Uiso 1 1 calc R . . . .
C57 C 0.4148(3) 0.69811(11) 0.8954(3) 0.0280(9) Uani 1 1 d . . . . .
C58 C 0.4393(3) 0.69816(11) 0.9979(3) 0.0323(9) Uani 1 1 d . . . . .
H58 H 0.392557 0.687783 1.021088 0.039 Uiso 1 1 calc R . . . .
C59 C 0.5313(4) 0.71320(13) 1.0669(4) 0.0416(11) Uani 1 1 d . . . . .
H59 H 0.547623 0.713244 1.137215 0.050 Uiso 1 1 calc R . . . .
C60 C 0.5988(4) 0.72807(14) 1.0329(4) 0.0499(14) Uani 1 1 d . . . . .
H60 H 0.662998 0.737664 1.080353 0.060 Uiso 1 1 calc R . . . .
C61 C 0.5744(4) 0.72921(13) 0.9311(4) 0.0467(13) Uani 1 1 d . . . . .
H61 H 0.620751 0.740258 0.908484 0.056 Uiso 1 1 calc R . . . .
C62 C 0.4814(3) 0.71411(11) 0.8607(4) 0.0348(10) Uani 1 1 d . . . . .
H62 H 0.464184 0.714805 0.790176 0.042 Uiso 1 1 calc R . . . .
C63 C -0.0599(3) 0.59079(12) 0.7527(3) 0.0346(10) Uani 1 1 d . . . . .
C64 C -0.1708(4) 0.58525(18) 0.7215(4) 0.0596(16) Uani 1 1 d . . . . .
H64A H -0.195183 0.565348 0.673118 0.089 Uiso 1 1 calc GR . . . .
H64B H -0.208786 0.607108 0.689348 0.089 Uiso 1 1 calc GR . . . .
H64C H -0.182896 0.579581 0.781110 0.089 Uiso 1 1 calc GR . . . .
C65 C 0.5552(3) 0.65141(12) 0.7616(3) 0.0335(10) Uani 1 1 d . . . . .
C66 C 0.6442(4) 0.66538(16) 0.7490(5) 0.0551(14) Uani 1 1 d . . . . .
H66A H 0.643009 0.656252 0.685539 0.083 Uiso 1 1 calc GR . . . .
H66B H 0.708335 0.657667 0.806115 0.083 Uiso 1 1 calc GR . . . .
H66C H 0.641127 0.691617 0.746751 0.083 Uiso 1 1 calc GR . . . .
F5 F -0.2384(3) 0.59758(13) 0.9091(3) 0.0830(12) Uani 1 1 d . . . . .
F6 F -0.1174(3) 0.59061(11) 1.0699(2) 0.0790(11) Uani 1 1 d . . . . .
F7 F -0.0709(3) 0.60708(14) 0.9469(3) 0.0901(14) Uani 1 1 d . . . . .
F8 F -0.1598(5) 0.64473(13) 1.0009(4) 0.1202(18) Uani 1 1 d . . . . .
B2 B -0.1442(6) 0.6089(2) 0.9819(5) 0.0542(16) Uani 1 1 d . . . . .
F1 F 0.4479(2) 0.58414(10) 0.4444(2) 0.0607(9) Uani 1 1 d . . . . .
F2 F 0.6098(3) 0.56170(11) 0.4942(4) 0.0872(13) Uani 1 1 d . . . . .
F3 F 0.5716(2) 0.61826(12) 0.4279(2) 0.0751(11) Uani 1 1 d . . . . .
F4 F 0.5829(2) 0.60574(9) 0.5826(2) 0.0533(8) Uani 1 1 d . . . . .
B1 B 0.5531(4) 0.59250(18) 0.4860(4) 0.0441(14) Uani 1 1 d . . . . .
N1S N 0.6027(5) 0.46726(15) 1.0004(4) 0.0733(16) Uani 1 1 d . . . . .
C1S C 0.6159(6) 0.49472(17) 0.9785(5) 0.073(2) Uani 1 1 d . . . . .
C2S C 0.6318(8) 0.5306(2) 0.9525(6) 0.126(4) Uani 1 1 d . . . . .
H2SA H 0.614984 0.547639 0.994250 0.188 Uiso 1 1 calc GR . . . .
H2SB H 0.586812 0.534946 0.880716 0.188 Uiso 1 1 calc GR . . . .
H2SC H 0.704568 0.533573 0.964907 0.188 Uiso 1 1 calc GR . . . .

loop_
_atom_site_aniso_label
_atom_site_aniso_U_11
_atom_site_aniso_U_22
_atom_site_aniso_U_33
_atom_site_aniso_U_23
_atom_site_aniso_U_13
_atom_site_aniso_U_12
Rh1 0.01982(14) 0.02430(16) 0.02241(15) -0.00029(12) 0.00740(12) -0.00389(12)
Rh2 0.01934(14) 0.02305(15) 0.02203(15) 0.00025(12) 0.00715(12) -0.00244(12)
N1 0.0249(17) 0.0225(17) 0.0262(17) 0.0004(14) 0.0096(14) -0.0004(13)
N2 0.0202(16) 0.0248(17) 0.0311(18) -0.0047(14) 0.0084(14) -0.0019(13)
N3 0.0272(17) 0.0257(18) 0.0259(17) -0.0015(14) 0.0114(14) -0.0052(14)
N4 0.0272(17) 0.0265(18) 0.0214(16) -0.0023(13) 0.0080(14) -0.0031(14)
N5 0.0194(16) 0.039(2) 0.0132(15) 0.0058(14) -0.0059(12) -0.0012(14)
N6 0.0205(16) 0.0315(19) 0.0260(17) 0.0045(14) 0.0062(14) -0.0004(14)
N7 0.0185(15) 0.0302(18) 0.0267(17) 0.0039(14) 0.0087(13) -0.0011(13)
N8 0.0239(16) 0.0224(17) 0.0273(17) -0.0011(14) 0.0085(14) -0.0057(13)
N9 0.0323(19) 0.0250(17) 0.0264(17) -0.0027(14) 0.0151(15) -0.0047(14)
N10 0.0258(17) 0.0277(18) 0.0271(17) 0.0018(14) 0.0133(14) 0.0023(14)
C1 0.031(2) 0.023(2) 0.028(2) 0.0028(16) 0.0128(17) -0.0010(16)
C2 0.027(2) 0.050(3) 0.028(2) 0.002(2) 0.0098(18) -0.001(2)
C3 0.036(3) 0.070(4) 0.040(3) 0.009(3) 0.018(2) -0.004(2)
C4 0.044(3) 0.085(4) 0.029(2) 0.012(3) 0.017(2) -0.003(3)
C5 0.037(2) 0.061(3) 0.027(2) 0.008(2) 0.009(2) 0.002(2)
C6 0.029(2) 0.029(2) 0.028(2) 0.0037(17) 0.0081(17) 0.0018(17)
C7 0.030(2) 0.023(2) 0.027(2) 0.0008(16) 0.0096(17) 0.0024(17)
C8 0.026(2) 0.0193(19) 0.028(2) 0.0000(16) 0.0067(16) 0.0001(16)
C9 0.028(2) 0.030(2) 0.029(2) 0.0014(17) 0.0122(17) 0.0017(17)
C10 0.027(2) 0.029(2) 0.043(3) -0.0008(19) 0.0106(19) 0.0023(17)
C11 0.027(2) 0.026(2) 0.034(2) -0.0016(17) 0.0019(18) 0.0042(17)
C12 0.032(2) 0.026(2) 0.030(2) 0.0001(17) 0.0053(18) 0.0028(18)
C13 0.032(2) 0.029(2) 0.025(2) 0.0005(17) 0.0078(17) -0.0077(18)
C14 0.043(3) 0.030(2) 0.056(3) -0.001(2) 0.027(2) -0.005(2)
C15 0.057(3) 0.037(3) 0.063(3) -0.002(2) 0.036(3) -0.012(2)
C16 0.065(3) 0.026(2) 0.055(3) 0.000(2) 0.033(3) -0.011(2)
C17 0.055(3) 0.026(2) 0.044(3) -0.001(2) 0.025(2) -0.002(2)
C18 0.037(2) 0.028(2) 0.023(2) -0.0012(16) 0.0116(18) -0.0031(18)
C19 0.040(2) 0.028(2) 0.024(2) -0.0005(17) 0.0122(18) -0.0007(18)
C20 0.030(2) 0.028(2) 0.025(2) -0.0028(16) 0.0081(17) -0.0014(17)
C21 0.037(2) 0.034(2) 0.040(3) 0.0002(19) 0.022(2) -0.0006(19)
C22 0.055(3) 0.043(3) 0.067(4) -0.005(3) 0.044(3) -0.002(2)
C23 0.068(4) 0.036(3) 0.076(4) -0.004(3) 0.050(3) 0.007(3)
C24 0.061(3) 0.026(2) 0.058(3) -0.002(2) 0.034(3) 0.001(2)
C25 0.029(2) 0.032(2) 0.025(2) 0.0012(17) 0.0094(17) -0.0038(17)
C26 0.027(2) 0.046(3) 0.026(2) 0.0024(19) 0.0096(17) -0.0085(19)
C27 0.053(3) 0.057(3) 0.034(3) -0.002(2) 0.020(2) -0.002(3)
C28 0.067(4) 0.081(5) 0.032(3) -0.012(3) 0.023(3) -0.022(3)
C29 0.050(3) 0.102(5) 0.025(3) 0.005(3) 0.004(2) -0.016(3)
C30 0.052(3) 0.081(5) 0.043(3) 0.016(3) 0.010(3) 0.010(3)
C31 0.042(3) 0.053(3) 0.030(2) 0.004(2) 0.010(2) 0.005(2)
C32 0.029(2) 0.045(3) 0.024(2) -0.0025(18) 0.0103(17) -0.0106(19)
C33 0.034(2) 0.049(3) 0.035(2) -0.010(2) 0.011(2) -0.009(2)
C34 0.050(3) 0.053(3) 0.048(3) -0.021(3) 0.016(3) -0.020(3)
C35 0.039(3) 0.072(4) 0.041(3) -0.020(3) 0.013(2) -0.029(3)
C36 0.027(2) 0.071(4) 0.035(3) -0.003(2) 0.008(2) -0.008(2)
C37 0.030(2) 0.048(3) 0.034(2) -0.005(2) 0.0106(19) -0.011(2)
C38 0.0221(19) 0.041(3) 0.024(2) 0.0065(18) 0.0051(16) -0.0016(18)
C39 0.033(2) 0.044(3) 0.048(3) 0.012(2) 0.016(2) 0.003(2)
C40 0.050(3) 0.050(3) 0.074(4) 0.024(3) 0.025(3) -0.004(3)
C41 0.045(3) 0.072(4) 0.081(4) 0.037(3) 0.033(3) 0.000(3)
C42 0.056(3) 0.083(5) 0.076(4) 0.032(4) 0.048(3) 0.017(3)
C43 0.049(3) 0.056(3) 0.047(3) 0.013(2) 0.032(3) 0.004(2)
C44 0.0236(19) 0.022(2) 0.0240(19) 0.0021(15) 0.0055(16) 0.0022(15)
C45 0.0180(18) 0.026(2) 0.034(2) 0.0000(17) 0.0009(17) 0.0026(16)
C46 0.030(2) 0.029(2) 0.048(3) 0.005(2) 0.007(2) 0.0030(19)
C47 0.044(3) 0.027(3) 0.071(4) 0.005(2) 0.004(3) 0.003(2)
C48 0.039(3) 0.032(3) 0.080(4) -0.020(3) 0.003(3) 0.009(2)
C49 0.030(2) 0.051(3) 0.060(3) -0.025(3) 0.009(2) 0.001(2)
C50 0.024(2) 0.038(3) 0.041(3) -0.009(2) 0.0067(19) -0.0005(18)
C51 0.0199(19) 0.027(2) 0.034(2) -0.0031(17) 0.0049(17) -0.0015(16)
C52 0.026(2) 0.031(2) 0.042(3) 0.0017(19) 0.0129(19) -0.0004(18)
C53 0.035(3) 0.045(3) 0.073(4) 0.004(3) 0.028(3) -0.002(2)
C54 0.024(2) 0.053(3) 0.097(5) 0.015(3) 0.018(3) 0.005(2)
C55 0.026(2) 0.048(3) 0.064(4) 0.017(3) 0.003(2) 0.003(2)
C56 0.028(2) 0.041(3) 0.037(2) 0.005(2) 0.0059(19) -0.0019(19)
C57 0.0225(19) 0.021(2) 0.038(2) -0.0035(17) 0.0103(17) -0.0019(16)
C58 0.029(2) 0.022(2) 0.042(2) -0.0035(18) 0.0111(19) 0.0019(17)
C59 0.033(2) 0.037(3) 0.042(3) -0.012(2) 0.005(2) 0.000(2)
C60 0.028(2) 0.047(3) 0.060(3) -0.022(3) 0.004(2) -0.011(2)
C61 0.032(2) 0.037(3) 0.070(4) -0.013(2) 0.021(2) -0.014(2)
C62 0.031(2) 0.022(2) 0.048(3) -0.0056(19) 0.015(2) -0.0037(17)
C63 0.032(2) 0.039(3) 0.033(2) -0.0081(19) 0.0146(19) -0.0085(19)
C64 0.032(3) 0.097(5) 0.050(3) -0.023(3) 0.018(2) -0.019(3)
C65 0.030(2) 0.034(2) 0.039(2) -0.0032(19) 0.0170(19) -0.0024(18)
C66 0.043(3) 0.057(3) 0.078(4) -0.009(3) 0.038(3) -0.014(3)
F5 0.052(2) 0.139(4) 0.055(2) -0.001(2) 0.0205(17) -0.007(2)
F6 0.096(3) 0.097(3) 0.0421(19) 0.0141(19) 0.0275(19) -0.015(2)
F7 0.048(2) 0.176(5) 0.051(2) -0.007(2) 0.0254(17) -0.025(2)
F8 0.177(5) 0.087(3) 0.086(3) -0.005(3) 0.047(3) 0.005(3)
B2 0.063(4) 0.065(4) 0.037(3) -0.001(3) 0.024(3) -0.013(3)
F1 0.0362(16) 0.098(3) 0.0430(17) -0.0006(17) 0.0123(13) -0.0159(16)
F2 0.068(2) 0.081(3) 0.126(4) -0.039(3) 0.054(2) -0.004(2)
F3 0.0465(18) 0.130(3) 0.0460(18) 0.019(2) 0.0167(15) -0.018(2)
F4 0.0529(18) 0.063(2) 0.0357(15) -0.0061(14) 0.0114(13) -0.0055(15)
B1 0.036(3) 0.064(4) 0.033(3) -0.006(3) 0.015(2) -0.004(3)
N1S 0.090(4) 0.048(3) 0.062(3) -0.002(3) 0.013(3) 0.007(3)
C1S 0.090(5) 0.039(3) 0.052(4) -0.005(3) -0.006(3) 0.000(3)
C2S 0.174(10) 0.067(5) 0.074(5) 0.006(4) -0.005(6) -0.033(6)

loop_
_atom_type_symbol
_atom_type_description
_atom_type_scat_dispersion_real
_atom_type_scat_dispersion_imag
_atom_type_scat_source
C C 0.0033 0.0016 'International Tables Vol C Tables 4.2.6.8 and 6.1.1.4'
H H 0.0000 0.0000 'International Tables Vol C Tables 4.2.6.8 and 6.1.1.4'
B B 0.0013 0.0007 'International Tables Vol C Tables 4.2.6.8 and 6.1.1.4'
F F 0.0171 0.0103 'International Tables Vol C Tables 4.2.6.8 and 6.1.1.4'
N N 0.0061 0.0033 'International Tables Vol C Tables 4.2.6.8 and 6.1.1.4'
Rh Rh -1.1178 0.9187 'International Tables Vol C Tables 4.2.6.8 and 6.1.1.4'

loop_
_geom_angle_atom_site_label_1
_geom_angle_atom_site_label_2
_geom_angle_atom_site_label_3
_geom_angle
_geom_angle_site_symmetry_1
_geom_angle_site_symmetry_3
_geom_angle_publ_flag
N1 Rh1 Rh2 74.62(9) . . ?
N1 Rh1 N9 107.29(13) . . ?
N3 Rh1 Rh2 75.31(9) . . ?
N3 Rh1 N1 85.66(13) . . ?
N3 Rh1 N9 103.31(13) . . ?
N5 Rh1 Rh2 88.38(10) . . ?
N5 Rh1 N1 162.97(13) . . ?
N5 Rh1 N3 89.16(14) . . ?
N5 Rh1 N9 89.68(13) . . ?
N7 Rh1 Rh2 88.08(9) . . ?
N7 Rh1 N1 90.08(13) . . ?
N7 Rh1 N3 163.39(13) . . ?
N7 Rh1 N5 90.30(14) . . ?
N7 Rh1 N9 93.29(12) . . ?
N9 Rh1 Rh2 177.64(9) . . ?
N2 Rh2 Rh1 74.86(9) . . ?
N2 Rh2 N4 87.18(13) . . ?
N2 Rh2 N10 105.96(12) . . ?
N4 Rh2 Rh1 74.32(9) . . ?
N4 Rh2 N10 102.55(13) . . ?
N6 Rh2 Rh1 88.87(9) . . ?
N6 Rh2 N2 163.24(13) . . ?
N6 Rh2 N4 92.32(13) . . ?
N6 Rh2 N8 91.37(14) . . ?
N6 Rh2 N10 90.50(13) . . ?
N8 Rh2 Rh1 89.56(9) . . ?
N8 Rh2 N2 84.65(13) . . ?
N8 Rh2 N4 163.38(13) . . ?
N8 Rh2 N10 93.61(13) . . ?
N10 Rh2 Rh1 176.78(9) . . ?
N2 N1 Rh1 104.6(2) . . ?
N2 N1 C1 122.2(3) . . ?
C1 N1 Rh1 133.2(3) . . ?
N1 N2 Rh2 105.2(2) . . ?
N1 N2 C8 120.4(3) . . ?
C8 N2 Rh2 133.5(3) . . ?
N4 N3 Rh1 104.4(2) . . ?
N4 N3 C13 121.0(4) . . ?
C13 N3 Rh1 134.6(3) . . ?
N3 N4 Rh2 104.5(2) . . ?
N3 N4 C20 120.9(3) . . ?
C20 N4 Rh2 133.8(3) . . ?
C25 N5 Rh1 119.6(3) . . ?
C25 N5 C32 120.2(3) . . ?
C32 N5 Rh1 119.5(3) . . ?
C25 N6 Rh2 119.6(3) . . ?
C25 N6 C38 118.7(3) . . ?
C38 N6 Rh2 121.5(2) . . ?
C44 N7 Rh1 120.7(3) . . ?
C44 N7 C51 116.6(3) . . ?
C51 N7 Rh1 122.1(3) . . ?
C44 N8 Rh2 118.5(3) . . ?
C44 N8 C57 117.0(3) . . ?
C57 N8 Rh2 118.6(3) . . ?
C63 N9 Rh1 164.0(4) . . ?
C65 N10 Rh2 171.1(3) . . ?
N1 C1 C2 118.9(4) . . ?
N1 C1 C6 120.6(4) . . ?
C2 C1 C6 120.6(4) . . ?
C1 C2 H2 120.1 . . ?
C3 C2 C1 119.7(4) . . ?
C3 C2 H2 120.1 . . ?
C2 C3 H3 119.8 . . ?
C2 C3 C4 120.4(5) . . ?
C4 C3 H3 119.8 . . ?
C3 C4 H4 119.7 . . ?
C5 C4 C3 120.6(4) . . ?
C5 C4 H4 119.7 . . ?
C4 C5 H5 119.6 . . ?
C4 C5 C6 120.9(4) . . ?
C6 C5 H5 119.6 . . ?
C1 C6 C7 117.6(4) . . ?
C5 C6 C1 117.8(4) . . ?
C5 C6 C7 124.5(4) . . ?
C8 C7 C6 118.0(4) . . ?
C8 C7 C12 118.1(4) . . ?
C12 C7 C6 124.0(4) . . ?
N2 C8 C7 121.0(4) . . ?
N2 C8 C9 117.8(4) . . ?
C7 C8 C9 121.1(4) . . ?
C8 C9 H9 120.5 . . ?
C10 C9 C8 119.0(4) . . ?
C10 C9 H9 120.5 . . ?
C9 C10 H10 119.8 . . ?
C9 C10 C11 120.5(4) . . ?
C11 C10 H10 119.8 . . ?
C10 C11 H11 119.5 . . ?
C12 C11 C10 120.9(4) . . ?
C12 C11 H11 119.5 . . ?
C7 C12 H12 119.8 . . ?
C11 C12 C7 120.4(4) . . ?
C11 C12 H12 119.8 . . ?
N3 C13 C14 118.2(4) . . ?
N3 C13 C18 121.2(4) . . ?
C18 C13 C14 120.6(4) . . ?
C13 C14 H14 120.4 . . ?
C15 C14 C13 119.1(5) . . ?
C15 C14 H14 120.4 . . ?
C14 C15 H15 119.4 . . ?
C14 C15 C16 121.1(5) . . ?
C16 C15 H15 119.4 . . ?
C15 C16 H16 119.8 . . ?
C17 C16 C15 120.5(4) . . ?
C17 C16 H16 119.8 . . ?
C16 C17 H17 119.7 . . ?
C16 C17 C18 120.6(5) . . ?
C18 C17 H17 119.7 . . ?
C13 C18 C17 118.1(4) . . ?
C13 C18 C19 118.3(4) . . ?
C17 C18 C19 123.6(4) . . ?
C20 C19 C18 117.5(4) . . ?
C24 C19 C18 124.5(4) . . ?
C24 C19 C20 118.0(4) . . ?
N4 C20 C19 120.8(4) . . ?
N4 C20 C21 118.6(4) . . ?
C21 C20 C19 120.5(4) . . ?
C20 C21 H21 120.1 . . ?
C22 C21 C20 119.7(4) . . ?
C22 C21 H21 120.1 . . ?
C21 C22 H22 119.8 . . ?
C21 C22 C23 120.3(5) . . ?
C23 C22 H22 119.8 . . ?
C22 C23 H23 119.8 . . ?
C24 C23 C22 120.4(5) . . ?
C24 C23 H23 119.8 . . ?
C19 C24 H24 119.5 . . ?
C23 C24 C19 121.0(5) . . ?
C23 C24 H24 119.5 . . ?
N5 C25 N6 121.9(4) . . ?
N5 C25 C26 117.5(4) . . ?
N6 C25 C26 120.5(4) . . ?
C27 C26 C25 119.8(4) . . ?
C31 C26 C25 120.2(4) . . ?
C31 C26 C27 119.9(4) . . ?
C26 C27 H27 120.2 . . ?
C26 C27 C28 119.5(5) . . ?
C28 C27 H27 120.2 . . ?
C27 C28 H28 119.9 . . ?
C29 C28 C27 120.2(6) . . ?
C29 C28 H28 119.9 . . ?
C28 C29 H29 119.7 . . ?
C28 C29 C30 120.5(5) . . ?
C30 C29 H29 119.7 . . ?
C29 C30 H30 119.9 . . ?
C29 C30 C31 120.2(6) . . ?
C31 C30 H30 119.9 . . ?
C26 C31 C30 119.7(5) . . ?
C26 C31 H31 120.2 . . ?
C30 C31 H31 120.2 . . ?
C33 C32 N5 119.7(4) . . ?
C33 C32 C37 119.7(4) . . ?
C37 C32 N5 120.5(4) . . ?
C32 C33 H33 119.8 . . ?
C32 C33 C34 120.4(5) . . ?
C34 C33 H33 119.8 . . ?
C33 C34 H34 120.1 . . ?
C35 C34 C33 119.9(5) . . ?
C35 C34 H34 120.1 . . ?
C34 C35 H35 119.9 . . ?
C36 C35 C34 120.1(5) . . ?
C36 C35 H35 119.9 . . ?
C35 C36 H36 119.6 . . ?
C35 C36 C37 120.8(5) . . ?
C37 C36 H36 119.6 . . ?
C32 C37 H37 120.4 . . ?
C36 C37 C32 119.1(5) . . ?
C36 C37 H37 120.4 . . ?
C39 C38 N6 119.4(4) . . ?
C43 C38 N6 121.2(4) . . ?
C43 C38 C39 119.4(4) . . ?
C38 C39 H39 119.6 . . ?
C40 C39 C38 120.8(5) . . ?
C40 C39 H39 119.6 . . ?
C39 C40 H40 120.1 . . ?
C41 C40 C39 119.8(6) . . ?
C41 C40 H40 120.1 . . ?
C40 C41 H41 120.0 . . ?
C40 C41 C42 120.1(5) . . ?
C42 C41 H41 120.0 . . ?
C41 C42 H42 119.7 . . ?
C41 C42 C43 120.6(6) . . ?
C43 C42 H42 119.7 . . ?
C38 C43 C42 119.3(5) . . ?
C38 C43 H43 120.3 . . ?
C42 C43 H43 120.3 . . ?
N7 C44 N8 120.9(4) . . ?
N7 C44 C45 120.5(4) . . ?
N8 C44 C45 118.6(3) . . ?
C46 C45 C44 120.6(4) . . ?
C46 C45 C50 119.2(4) . . ?
C50 C45 C44 120.3(4) . . ?
C45 C46 H46 119.9 . . ?
C45 C46 C47 120.3(5) . . ?
C47 C46 H46 119.9 . . ?
C46 C47 H47 120.1 . . ?
C48 C47 C46 119.9(5) . . ?
C48 C47 H47 120.1 . . ?
C47 C48 H48 119.8 . . ?
C49 C48 C47 120.4(5) . . ?
C49 C48 H48 119.8 . . ?
C48 C49 H49 120.0 . . ?
C48 C49 C50 119.9(5) . . ?
C50 C49 H49 120.0 . . ?
C45 C50 H50 119.8 . . ?
C49 C50 C45 120.4(5) . . ?
C49 C50 H50 119.8 . . ?
C52 C51 N7 120.2(4) . . ?
C52 C51 C56 119.7(4) . . ?
C56 C51 N7 120.1(4) . . ?
C51 C52 H52 119.9 . . ?
C53 C52 C51 120.3(4) . . ?
C53 C52 H52 119.9 . . ?
C52 C53 H53 120.2 . . ?
C52 C53 C54 119.7(5) . . ?
C54 C53 H53 120.2 . . ?
C53 C54 H54 120.0 . . ?
C55 C54 C53 120.0(5) . . ?
C55 C54 H54 120.0 . . ?
C54 C55 H55 119.6 . . ?
C54 C55 C56 120.8(5) . . ?
C56 C55 H55 119.6 . . ?
C51 C56 H56 120.2 . . ?
C55 C56 C51 119.6(5) . . ?
C55 C56 H56 120.2 . . ?
C58 C57 N8 120.0(4) . . ?
C58 C57 C62 120.0(4) . . ?
C62 C57 N8 119.9(4) . . ?
C57 C58 H58 119.7 . . ?
C57 C58 C59 120.6(4) . . ?
C59 C58 H58 119.7 . . ?
C58 C59 H59 120.3 . . ?
C60 C59 C58 119.5(5) . . ?
C60 C59 H59 120.3 . . ?
C59 C60 H60 119.6 . . ?
C61 C60 C59 120.8(4) . . ?
C61 C60 H60 119.6 . . ?
C60 C61 H61 120.0 . . ?
C60 C61 C62 120.1(5) . . ?
C62 C61 H61 120.0 . . ?
C57 C62 C61 119.0(5) . . ?
C57 C62 H62 120.5 . . ?
C61 C62 H62 120.5 . . ?
N9 C63 C64 178.8(6) . . ?
C63 C64 H64A 109.5 . . ?
C63 C64 H64B 109.5 . . ?
C63 C64 H64C 109.5 . . ?
H64A C64 H64B 109.5 . . ?
H64A C64 H64C 109.5 . . ?
H64B C64 H64C 109.5 . . ?
N10 C65 C66 178.2(5) . . ?
C65 C66 H66A 109.5 . . ?
C65 C66 H66B 109.5 . . ?
C65 C66 H66C 109.5 . . ?
H66A C66 H66B 109.5 . . ?
H66A C66 H66C 109.5 . . ?
H66B C66 H66C 109.5 . . ?
F5 B2 F8 105.2(6) . . ?
F6 B2 F5 111.2(5) . . ?
F6 B2 F8 107.3(5) . . ?
F7 B2 F5 110.5(5) . . ?
F7 B2 F6 112.5(6) . . ?
F7 B2 F8 109.8(6) . . ?
F2 B1 F1 109.5(5) . . ?
F3 B1 F1 110.1(5) . . ?
F3 B1 F2 112.0(5) . . ?
F4 B1 F1 109.1(4) . . ?
F4 B1 F2 107.3(5) . . ?
F4 B1 F3 108.8(5) . . ?
N1S C1S C2S 178.2(10) . . ?
C1S C2S H2SA 109.5 . . ?
C1S C2S H2SB 109.5 . . ?
C1S C2S H2SC 109.5 . . ?
H2SA C2S H2SB 109.5 . . ?
H2SA C2S H2SC 109.5 . . ?
H2SB C2S H2SC 109.5 . . ?

loop_
_geom_bond_atom_site_label_1
_geom_bond_atom_site_label_2
_geom_bond_distance
_geom_bond_site_symmetry_2
_geom_bond_publ_flag
Rh1 Rh2 2.3878(4) . ?
Rh1 N1 2.073(3) . ?
Rh1 N3 2.060(3) . ?
Rh1 N5 2.056(3) . ?
Rh1 N7 2.040(3) . ?
Rh1 N9 2.233(3) . ?
Rh2 N2 2.060(3) . ?
Rh2 N4 2.080(3) . ?
Rh2 N6 2.041(3) . ?
Rh2 N8 2.055(3) . ?
Rh2 N10 2.187(3) . ?
N1 N2 1.309(5) . ?
N1 C1 1.379(5) . ?
N2 C8 1.400(5) . ?
N3 N4 1.322(5) . ?
N3 C13 1.378(5) . ?
N4 C20 1.383(5) . ?
N5 C25 1.317(5) . ?
N5 C32 1.432(5) . ?
N6 C25 1.331(5) . ?
N6 C38 1.433(5) . ?
N7 C44 1.331(5) . ?
N7 C51 1.440(5) . ?
N8 C44 1.352(5) . ?
N8 C57 1.441(5) . ?
N9 C63 1.137(5) . ?
N10 C65 1.128(5) . ?
C1 C2 1.408(6) . ?
C1 C6 1.420(6) . ?
C2 H2 0.9500 . ?
C2 C3 1.357(6) . ?
C3 H3 0.9500 . ?
C3 C4 1.407(7) . ?
C4 H4 0.9500 . ?
C4 C5 1.369(7) . ?
C5 H5 0.9500 . ?
C5 C6 1.400(6) . ?
C6 C7 1.438(6) . ?
C7 C8 1.401(6) . ?
C7 C12 1.415(6) . ?
C8 C9 1.409(6) . ?
C9 H9 0.9500 . ?
C9 C10 1.372(6) . ?
C10 H10 0.9500 . ?
C10 C11 1.400(6) . ?
C11 H11 0.9500 . ?
C11 C12 1.362(6) . ?
C12 H12 0.9500 . ?
C13 C14 1.415(6) . ?
C13 C18 1.401(6) . ?
C14 H14 0.9500 . ?
C14 C15 1.367(6) . ?
C15 H15 0.9500 . ?
C15 C16 1.388(7) . ?
C16 H16 0.9500 . ?
C16 C17 1.366(7) . ?
C17 H17 0.9500 . ?
C17 C18 1.416(6) . ?
C18 C19 1.427(6) . ?
C19 C20 1.415(6) . ?
C19 C24 1.401(6) . ?
C20 C21 1.405(6) . ?
C21 H21 0.9500 . ?
C21 C22 1.363(6) . ?
C22 H22 0.9500 . ?
C22 C23 1.406(7) . ?
C23 H23 0.9500 . ?
C23 C24 1.367(7) . ?
C24 H24 0.9500 . ?
C25 C26 1.508(6) . ?
C26 C27 1.391(7) . ?
C26 C31 1.381(7) . ?
C27 H27 0.9500 . ?
C27 C28 1.394(7) . ?
C28 H28 0.9500 . ?
C28 C29 1.368(9) . ?
C29 H29 0.9500 . ?
C29 C30 1.369(9) . ?
C30 H30 0.9500 . ?
C30 C31 1.394(7) . ?
C31 H31 0.9500 . ?
C32 C33 1.378(7) . ?
C32 C37 1.395(6) . ?
C33 H33 0.9500 . ?
C33 C34 1.389(7) . ?
C34 H34 0.9500 . ?
C34 C35 1.375(8) . ?
C35 H35 0.9500 . ?
C35 C36 1.370(8) . ?
C36 H36 0.9500 . ?
C36 C37 1.392(6) . ?
C37 H37 0.9500 . ?
C38 C39 1.389(7) . ?
C38 C43 1.382(7) . ?
C39 H39 0.9500 . ?
C39 C40 1.381(7) . ?
C40 H40 0.9500 . ?
C40 C41 1.372(9) . ?
C41 H41 0.9500 . ?
C41 C42 1.376(9) . ?
C42 H42 0.9500 . ?
C42 C43 1.394(7) . ?
C43 H43 0.9500 . ?
C44 C45 1.504(6) . ?
C45 C46 1.388(6) . ?
C45 C50 1.389(6) . ?
C46 H46 0.9500 . ?
C46 C47 1.391(7) . ?
C47 H47 0.9500 . ?
C47 C48 1.378(9) . ?
C48 H48 0.9500 . ?
C48 C49 1.377(8) . ?
C49 H49 0.9500 . ?
C49 C50 1.387(7) . ?
C50 H50 0.9500 . ?
C51 C52 1.388(6) . ?
C51 C56 1.390(6) . ?
C52 H52 0.9500 . ?
C52 C53 1.385(6) . ?
C53 H53 0.9500 . ?
C53 C54 1.388(8) . ?
C54 H54 0.9500 . ?
C54 C55 1.372(8) . ?
C55 H55 0.9500 . ?
C55 C56 1.383(7) . ?
C56 H56 0.9500 . ?
C57 C58 1.382(6) . ?
C57 C62 1.390(6) . ?
C58 H58 0.9500 . ?
C58 C59 1.384(6) . ?
C59 H59 0.9500 . ?
C59 C60 1.376(7) . ?
C60 H60 0.9500 . ?
C60 C61 1.374(8) . ?
C61 H61 0.9500 . ?
C61 C62 1.401(6) . ?
C62 H62 0.9500 . ?
C63 C64 1.461(6) . ?
C64 H64A 0.9800 . ?
C64 H64B 0.9800 . ?
C64 H64C 0.9800 . ?
C65 C66 1.455(6) . ?
C66 H66A 0.9800 . ?
C66 H66B 0.9800 . ?
C66 H66C 0.9800 . ?
F5 B2 1.374(7) . ?
F6 B2 1.356(7) . ?
F7 B2 1.347(7) . ?
F8 B2 1.401(8) . ?
F1 B1 1.391(6) . ?
F2 B1 1.380(7) . ?
F3 B1 1.379(7) . ?
F4 B1 1.379(6) . ?
N1S C1S 1.113(8) . ?
C1S C2S 1.434(10) . ?
C2S H2SA 0.9800 . ?
C2S H2SB 0.9800 . ?
C2S H2SC 0.9800 . ?
